data_4518126
loop_
_publ_author_name
'La Cognata, Sonia'
'Mobili, Riccardo'
'Merlo, Francesca'
'Speltini, Andrea'
'Boiocchi, Massimo'
'Recca, Teresa'
'Maher, 3rd, Louis J'
'Amendola, Valeria'

_publ_contact_author
;
  Prof. Valeria Amendola
  Dipartimento di Chimica
  University of Pavia
  via Taramelli 12, I-27100 Pavia, ITALY
;
_publ_section_title
;
 Sensing and Liquid-Liquid Extraction of Dicarboxylates Using Dicopper
 Cryptates.
;
_journal_issue 41
_journal_name_full 'ACS omega'
_journal_page_first 26573
_journal_page_last 26582
_journal_paper_doi 10.1021/acsomega.0c03337
_journal_volume 5
_journal_year 2020
_chemical_formula_moiety 'C53 H64 Cu2 N8 O5, 2 (C F3 O3 S), 5 (H2 O)'
_chemical_formula_sum 'C55 H74 Cu2 F6 N8 O16 S2'
_chemical_formula_weight 1408.42
_space_group_crystal_system monoclinic
_space_group_IT_number 14
_space_group_name_Hall '-P 2ybc'
_space_group_name_H-M_alt 'P 1 21/c 1'
_atom_sites_solution_hydrogens geom
_atom_sites_solution_primary direct
_atom_sites_solution_secondary difmap
_audit_creation_method SHELXL-2018/3
_cell_angle_alpha 90
_cell_angle_beta 97.1637(10)
_cell_angle_gamma 90
_cell_formula_units_Z 4
_cell_length_a 18.4812(13)
_cell_length_b 20.0663(14)
_cell_length_c 16.5030(12)
_cell_measurement_reflns_used 5748
_cell_measurement_temperature 298(2)
_cell_measurement_theta_max 25
_cell_measurement_theta_min 2
_cell_volume 6072.4(7)
_computing_cell_refinement 'SAINT (Bruker-Axs Inc)'
_computing_data_collection 'SMART (Bruker-Axs Inc)'
_computing_data_reduction 'SAINT (Bruker-Axs Inc)'
_computing_molecular_graphics 'Mercury (Macrae et al., 2008)'
_computing_publication_material 'WinGX publication routines (Farrugia, 1999)'
_computing_structure_refinement 'SHELXL-2018/3 (Sheldrick, 2018)'
_computing_structure_solution 'SIR-97 (Altomare et al., 1999)'
_diffrn_ambient_temperature 298(2)
_diffrn_detector_area_resol_mean 8.333
_diffrn_measured_fraction_theta_full 0.997
_diffrn_measured_fraction_theta_max 0.997
_diffrn_measurement_device_type 'Bruker-Axs Smart-Apex CCD'
_diffrn_measurement_method 'omega scan'
_diffrn_radiation_monochromator graphite
_diffrn_radiation_source 'fine-focus sealed tube'
_diffrn_radiation_type MoK\a
_diffrn_radiation_wavelength 0.7107
_diffrn_reflns_av_R_equivalents 0.0768
_diffrn_reflns_av_unetI/netI 0.0586
_diffrn_reflns_Laue_measured_fraction_full 0.997
_diffrn_reflns_Laue_measured_fraction_max 0.997
_diffrn_reflns_limit_h_max 21
_diffrn_reflns_limit_h_min -21
_diffrn_reflns_limit_k_max 23
_diffrn_reflns_limit_k_min -23
_diffrn_reflns_limit_l_max 19
_diffrn_reflns_limit_l_min -19
_diffrn_reflns_number 57977
_diffrn_reflns_point_group_measured_fraction_full 0.997
_diffrn_reflns_point_group_measured_fraction_max 0.997
_diffrn_reflns_theta_full 25.063
_diffrn_reflns_theta_max 25.063
_diffrn_reflns_theta_min 1.504
_diffrn_standards_decay_% 0
_exptl_absorpt_coefficient_mu 0.862
_exptl_absorpt_correction_T_max 0.983
_exptl_absorpt_correction_T_min 0.864
_exptl_absorpt_correction_type multi-scan
_exptl_absorpt_process_details 'SADABS 2016/2 (Krause et al. 2015)'
_exptl_crystal_colour GREENISH-AZURE
_exptl_crystal_density_diffrn 1.541
_exptl_crystal_description TABULAR
_exptl_crystal_F_000 2928
_exptl_crystal_size_max 0.300
_exptl_crystal_size_mid 0.180
_exptl_crystal_size_min 0.020
_refine_diff_density_max 1.180
_refine_diff_density_min -0.623
_refine_diff_density_rms 0.080
_refine_ls_extinction_method none
_refine_ls_goodness_of_fit_ref 1.026
_refine_ls_hydrogen_treatment constr
_refine_ls_matrix_type full
_refine_ls_number_parameters 811
_refine_ls_number_reflns 10737
_refine_ls_number_restraints 57
_refine_ls_restrained_S_all 1.029
_refine_ls_R_factor_all 0.1245
_refine_ls_R_factor_gt 0.0742
_refine_ls_shift/su_max 0.001
_refine_ls_shift/su_mean 0.000
_refine_ls_structure_factor_coef Fsqd
_refine_ls_weighting_details 'w=1/[\s^2^(Fo^2^)+(0.0995P)^2^+9.6198P] where P=(Fo^2^+2Fc^2^)/3'
_refine_ls_weighting_scheme calc
_refine_ls_wR_factor_gt 0.1855
_refine_ls_wR_factor_ref 0.2203
_reflns_Friedel_coverage 0.000
_reflns_number_gt 6570
_reflns_number_total 10737
_reflns_threshold_expression 'I > 2\s(I)'
_cod_data_source_file ao0c03337_si_003.cif
_cod_data_source_block Cu2L1-ALPHA-KETO
_cod_depositor_comments 'Adding full bibliography for 4518126--4518128.cif.'
_cod_original_sg_symbol_H-M 'P 21/c'
_cod_database_code 4518126
_shelx_shelxl_version_number 2018/3
_shelx_space_group_comment
;
The symmetry employed for this shelxl refinement is uniquely defined
by the following loop, which should always be used as a source of
symmetry information in preference to the above space-group names.
They are only intended as comments.
;

loop_
_space_group_symop_operation_xyz
'x, y, z'
'-x, y+1/2, -z+1/2'
'-x, -y, -z'
'x, -y-1/2, z-1/2'

loop_
_atom_site_label
_atom_site_type_symbol
_atom_site_fract_x
_atom_site_fract_y
_atom_site_fract_z
_atom_site_U_iso_or_equiv
_atom_site_adp_type
_atom_site_occupancy
_atom_site_site_symmetry_order
_atom_site_calc_flag
_atom_site_refinement_flags_posn
_atom_site_refinement_flags_adp
_atom_site_refinement_flags_occupancy
_atom_site_disorder_assembly
_atom_site_disorder_group
Cu1 Cu 0.15946(4) 0.14157(4) 0.72337(4) 0.0534(2) Uani 1 1 d . . . . .
Cu2 Cu -0.32679(4) 0.12684(4) 0.71898(4) 0.0563(2) Uani 1 1 d . . . . .
C1 C 0.2871(4) 0.0833(4) 0.6641(4) 0.0708(19) Uani 1 1 d . . . . .
H1A H 0.285823 0.040908 0.692112 0.085 Uiso 1 1 calc R U . . .
H1B H 0.335899 0.089568 0.649481 0.085 Uiso 1 1 calc R U . . .
C2 C 0.2327(3) 0.0824(4) 0.5875(4) 0.0700(19) Uani 1 1 d . . . . .
H2A H 0.235486 0.124094 0.558215 0.084 Uiso 1 1 calc R U . . .
H2B H 0.244583 0.046500 0.552070 0.084 Uiso 1 1 calc R U . . .
C3 C 0.1400(4) 0.0030(3) 0.6146(4) 0.0672(18) Uani 1 1 d . . . . .
H3A H 0.166137 -0.014762 0.664561 0.081 Uiso 1 1 calc R U . . .
H3B H 0.157001 -0.020579 0.569225 0.081 Uiso 1 1 calc R U . . .
C4 C 0.0598(4) -0.0107(3) 0.6142(3) 0.0572(16) Uani 1 1 d . . . . .
C5 C 0.0085(3) 0.0378(3) 0.6132(3) 0.0539(15) Uani 1 1 d . . . . .
H5 H 0.023262 0.082148 0.613653 0.065 Uiso 1 1 calc R U . . .
C6 C -0.0661(4) 0.0236(3) 0.6116(3) 0.0533(15) Uani 1 1 d . . . . .
C7 C -0.1184(3) 0.0742(3) 0.6109(4) 0.0550(15) Uani 1 1 d . . . . .
H7 H -0.103890 0.118532 0.609791 0.066 Uiso 1 1 calc R U . . .
C8 C -0.1902(4) 0.0596(3) 0.6117(4) 0.0570(16) Uani 1 1 d . . . . .
H8 H -0.223827 0.094114 0.610081 0.068 Uiso 1 1 calc R U . . .
C9 C -0.2147(3) -0.0069(3) 0.6150(3) 0.0523(15) Uani 1 1 d . . . . .
C10 C -0.1644(4) -0.0568(3) 0.6125(3) 0.0580(16) Uani 1 1 d . . . . .
H10 H -0.180308 -0.100744 0.611989 0.070 Uiso 1 1 calc R U . . .
C11 C -0.0896(4) -0.0442(3) 0.6109(3) 0.0523(15) Uani 1 1 d . . . . .
C12 C -0.0354(4) -0.0944(3) 0.6109(4) 0.0621(17) Uani 1 1 d . . . . .
H12 H -0.049093 -0.138974 0.609597 0.075 Uiso 1 1 calc R U . . .
C13 C 0.0356(4) -0.0784(3) 0.6129(3) 0.0638(18) Uani 1 1 d . . . . .
H13 H 0.069817 -0.112449 0.613298 0.077 Uiso 1 1 calc R U . . .
C14 C -0.2932(4) -0.0226(3) 0.6230(4) 0.0639(17) Uani 1 1 d . . . . .
H14A H -0.312818 -0.049809 0.576799 0.077 Uiso 1 1 calc R U . . .
H14B H -0.294893 -0.048898 0.672009 0.077 Uiso 1 1 calc R U . . .
C15 C -0.4153(4) 0.0132(4) 0.6343(4) 0.0716(19) Uani 1 1 d . . . . .
H15A H -0.415506 -0.013000 0.683713 0.086 Uiso 1 1 calc R U . . .
H15B H -0.433035 -0.014703 0.588070 0.086 Uiso 1 1 calc R U . . .
C16 C -0.4644(4) 0.0726(4) 0.6373(5) 0.076(2) Uani 1 1 d . . . . .
H16A H -0.466571 0.097039 0.586279 0.091 Uiso 1 1 calc R U . . .
H16B H -0.513342 0.057706 0.643450 0.091 Uiso 1 1 calc R U . . .
C17 C 0.3026(4) 0.1257(4) 0.8051(4) 0.076(2) Uani 1 1 d . . . . .
H17A H 0.299069 0.165608 0.837531 0.091 Uiso 1 1 calc R U . . .
H17B H 0.353830 0.114597 0.806203 0.091 Uiso 1 1 calc R U . . .
C18 C 0.2630(4) 0.0687(4) 0.8411(4) 0.079(2) Uani 1 1 d . . . . .
H18A H 0.272332 0.027400 0.813640 0.095 Uiso 1 1 calc R U . . .
H18B H 0.280804 0.063762 0.898631 0.095 Uiso 1 1 calc R U . . .
C19 C 0.1442(4) 0.0219(3) 0.8543(4) 0.0719(19) Uani 1 1 d . . . . .
H19A H 0.173654 -0.000085 0.899255 0.086 Uiso 1 1 calc R U . . .
H19B H 0.139008 -0.008633 0.808383 0.086 Uiso 1 1 calc R U . . .
C20 C 0.0701(4) 0.0351(3) 0.8788(4) 0.0580(16) Uani 1 1 d . . . . .
C21 C 0.0104(4) 0.0068(3) 0.8378(4) 0.0606(17) Uani 1 1 d . . . . .
H21 H 0.015647 -0.020977 0.793793 0.073 Uiso 1 1 calc R U . . .
C22 C -0.0603(4) 0.0182(3) 0.8598(3) 0.0575(16) Uani 1 1 d . . . . .
C23 C -0.1240(4) -0.0096(3) 0.8157(4) 0.0644(18) Uani 1 1 d . . . . .
H23 H -0.119301 -0.040622 0.774869 0.077 Uiso 1 1 calc R U . . .
C24 C -0.1907(4) 0.0080(4) 0.8317(4) 0.074(2) Uani 1 1 d . . . . .
H24 H -0.231478 -0.011457 0.802232 0.089 Uiso 1 1 calc R U . . .
C25 C -0.2001(4) 0.0560(3) 0.8933(4) 0.0626(17) Uani 1 1 d . . . . .
C26 C -0.1403(4) 0.0797(3) 0.9395(3) 0.0612(17) Uani 1 1 d . . . . .
H26 H -0.146380 0.108802 0.981998 0.073 Uiso 1 1 calc R U . . .
C27 C -0.0682(4) 0.0619(3) 0.9257(3) 0.0521(15) Uani 1 1 d . . . . .
C28 C -0.0052(4) 0.0889(3) 0.9695(3) 0.0598(17) Uani 1 1 d . . . . .
H28 H -0.009418 0.116062 1.014335 0.072 Uiso 1 1 calc R U . . .
C29 C 0.0619(4) 0.0759(3) 0.9478(4) 0.0637(17) Uani 1 1 d . . . . .
H29 H 0.102949 0.093952 0.978290 0.076 Uiso 1 1 calc R U . . .
C30 C -0.2751(4) 0.0811(4) 0.9060(4) 0.077(2) Uani 1 1 d . . . . .
H30A H -0.292292 0.055272 0.949388 0.092 Uiso 1 1 calc R U . . .
H30B H -0.270517 0.127004 0.924432 0.092 Uiso 1 1 calc R U . . .
C31 C -0.4004(4) 0.1056(4) 0.8546(4) 0.077(2) Uani 1 1 d . . . . .
H31A H -0.395838 0.153213 0.863911 0.093 Uiso 1 1 calc R U . . .
H31B H -0.412772 0.084786 0.904135 0.093 Uiso 1 1 calc R U . . .
C32 C -0.4596(4) 0.0917(4) 0.7843(4) 0.079(2) Uani 1 1 d . . . . .
H32A H -0.467964 0.044038 0.779444 0.095 Uiso 1 1 calc R U . . .
H32B H -0.504741 0.112705 0.794825 0.095 Uiso 1 1 calc R U . . .
C33 C 0.2953(3) 0.2035(4) 0.6916(4) 0.072(2) Uani 1 1 d . . . . .
H33A H 0.299706 0.201543 0.633687 0.087 Uiso 1 1 calc R U . . .
H33B H 0.343072 0.213407 0.720551 0.087 Uiso 1 1 calc R U . . .
C34 C 0.2431(3) 0.2572(4) 0.7072(4) 0.0690(18) Uani 1 1 d . . . . .
H34A H 0.257391 0.298832 0.683955 0.083 Uiso 1 1 calc R U . . .
H34B H 0.243498 0.263393 0.765590 0.083 Uiso 1 1 calc R U . . .
C35 C 0.1184(3) 0.2946(3) 0.6739(4) 0.0623(17) Uani 1 1 d . . . . .
H35A H 0.136726 0.332193 0.645610 0.075 Uiso 1 1 calc R U . . .
H35B H 0.119050 0.307153 0.730747 0.075 Uiso 1 1 calc R U . . .
C36 C 0.0410(3) 0.2822(3) 0.6386(3) 0.0483(14) Uani 1 1 d . . . . .
C37 C -0.0143(3) 0.3159(3) 0.6684(3) 0.0528(15) Uani 1 1 d . . . . .
H37 H -0.002644 0.347758 0.708812 0.063 Uiso 1 1 calc R U . . .
C38 C -0.0891(3) 0.3039(3) 0.6399(3) 0.0498(14) Uani 1 1 d . . . . .
C39 C -0.1473(4) 0.3341(3) 0.6741(4) 0.0573(16) Uani 1 1 d . . . . .
H39 H -0.137385 0.368089 0.712154 0.069 Uiso 1 1 calc R U . . .
C40 C -0.2175(4) 0.3145(3) 0.6524(4) 0.0603(16) Uani 1 1 d . . . . .
H40 H -0.254783 0.335736 0.675429 0.072 Uiso 1 1 calc R U . . .
C41 C -0.2350(4) 0.2616(3) 0.5946(4) 0.0574(16) Uani 1 1 d . . . . .
C42 C -0.1787(3) 0.2353(3) 0.5577(3) 0.0538(15) Uani 1 1 d . . . . .
H42 H -0.189411 0.203073 0.517530 0.065 Uiso 1 1 calc R U . . .
C43 C -0.1060(3) 0.2547(3) 0.5779(3) 0.0470(14) Uani 1 1 d . . . . .
C44 C -0.0476(3) 0.2248(3) 0.5443(3) 0.0516(15) Uani 1 1 d . . . . .
H44 H -0.057619 0.195590 0.500580 0.062 Uiso 1 1 calc R U . . .
C45 C 0.0224(3) 0.2372(3) 0.5736(3) 0.0525(15) Uani 1 1 d . . . . .
H45 H 0.059382 0.215580 0.550439 0.063 Uiso 1 1 calc R U . . .
C46 C -0.3125(4) 0.2386(4) 0.5742(4) 0.0662(18) Uani 1 1 d . . . . .
H46A H -0.340940 0.274979 0.547822 0.079 Uiso 1 1 calc R U . . .
H46B H -0.313481 0.202390 0.535172 0.079 Uiso 1 1 calc R U . . .
C47 C -0.4286(4) 0.2187(4) 0.6235(5) 0.0727(19) Uani 1 1 d . . . . .
H47A H -0.442405 0.195181 0.572497 0.087 Uiso 1 1 calc R U . . .
H47B H -0.444182 0.264675 0.616306 0.087 Uiso 1 1 calc R U . . .
C48 C -0.4648(4) 0.1867(4) 0.6911(5) 0.076(2) Uani 1 1 d . . . . .
H48A H -0.454790 0.212963 0.740597 0.091 Uiso 1 1 calc R U . . .
H48B H -0.517240 0.185738 0.675789 0.091 Uiso 1 1 calc R U . . .
C49 C 0.0616(3) 0.1946(3) 0.8067(3) 0.0503(14) Uani 1 1 d . . . . .
C50 C -0.0093(3) 0.2182(3) 0.8338(3) 0.0477(14) Uani 1 1 d . . . A 1
H50A H -0.007108 0.208486 0.891611 0.057 Uiso 0.5 1 d R U P A 2
H50B H -0.010608 0.266273 0.828216 0.057 Uiso 0.5 1 d R U P A 2
C51 C -0.0808(3) 0.1915(3) 0.7927(3) 0.0433(13) Uani 1 1 d . . . . .
H51A H -0.084121 0.199173 0.734299 0.052 Uiso 1 1 calc R U . A 1
H51B H -0.083170 0.143862 0.801731 0.052 Uiso 1 1 calc R U . A 1
C52 C -0.1438(3) 0.2251(3) 0.8258(4) 0.0557(15) Uani 1 1 d . . . B 1
H52A H -0.141369 0.272342 0.813914 0.067 Uiso 0.5 1 d R U P B 1
H52B H -0.136728 0.220403 0.884736 0.067 Uiso 0.5 1 d R U P B 1
C53 C -0.2210(3) 0.2012(3) 0.7952(4) 0.0538(15) Uani 1 1 d . . . . .
N1 N 0.2696(3) 0.1381(3) 0.7193(3) 0.0631(14) Uani 1 1 d . . . . .
N2 N 0.1581(3) 0.0731(3) 0.6085(3) 0.0585(13) Uani 1 1 d . . . . .
H2 H 0.124132 0.092598 0.564561 0.070 Uiso 1 1 calc R U . . .
N3 N 0.1838(3) 0.0822(3) 0.8313(3) 0.0578(13) Uani 1 1 d . . . . .
H3 H 0.178215 0.113579 0.875557 0.069 Uiso 1 1 calc R U . . .
N4 N 0.1683(3) 0.2378(3) 0.6693(3) 0.0541(12) Uani 1 1 d . . . . .
H4 H 0.171514 0.230239 0.611199 0.065 Uiso 1 1 calc R U . . .
N5 N -0.4375(3) 0.1179(3) 0.7067(3) 0.0646(14) Uani 1 1 d . . . . .
N6 N -0.3402(3) 0.0358(3) 0.6268(3) 0.0609(13) Uani 1 1 d . . . . .
H6 H -0.343133 0.055980 0.572400 0.073 Uiso 1 1 calc R U . . .
N7 N -0.3314(3) 0.0783(3) 0.8334(3) 0.0662(15) Uani 1 1 d . . . . .
H7A H -0.340107 0.030984 0.821140 0.079 Uiso 1 1 calc R U . . .
N8 N -0.3482(3) 0.2156(3) 0.6459(3) 0.0586(13) Uani 1 1 d . . . . .
H8A H -0.338269 0.251813 0.685534 0.070 Uiso 1 1 calc R U . . .
O1 O 0.0597(2) 0.15577(19) 0.7452(2) 0.0490(9) Uani 1 1 d . . . . .
O2 O 0.1196(2) 0.2146(2) 0.8464(2) 0.0654(12) Uani 1 1 d . . . . .
O3 O -0.2257(2) 0.1523(2) 0.7453(2) 0.0528(10) Uani 1 1 d . . . . .
O4 O -0.2728(2) 0.2298(2) 0.8201(3) 0.0735(13) Uani 1 1 d . . . . .
O5A O -0.0003(5) 0.2577(5) 0.8827(6) 0.080(3) Uani 0.5 1 d . . P A 1
O5B O -0.1406(4) 0.2760(4) 0.8666(4) 0.0458(18) Uani 0.5 1 d . . P C 2
S1 S 0.38216(12) 0.29059(14) 0.96994(13) 0.0941(7) Uani 1 1 d D U . . .
O6 O 0.4021(5) 0.2364(5) 1.0168(6) 0.230(5) Uani 1 1 d D U . . .
O7 O 0.3126(3) 0.2920(4) 0.9271(4) 0.130(2) Uani 1 1 d D U . . .
O8 O 0.3998(5) 0.3482(5) 1.0161(5) 0.195(4) Uani 1 1 d D U . . .
C54 C 0.4393(4) 0.2927(5) 0.8947(5) 0.118(3) Uani 1 1 d D U . . .
F1 F 0.4224(6) 0.3410(6) 0.8439(6) 0.283(6) Uani 1 1 d D U . . .
F2 F 0.5069(3) 0.2958(6) 0.9186(4) 0.251(5) Uani 1 1 d D U . . .
F3 F 0.4361(4) 0.2414(5) 0.8474(5) 0.215(4) Uani 1 1 d D U . . .
O1W O 0.1832(3) 0.2620(4) 0.9891(3) 0.112(2) Uani 1 1 d . . . . .
O2W O -0.3615(4) 0.0762(4) 0.4516(4) 0.151(3) Uani 1 1 d . . . . .
O3W O -0.2631(4) 0.3680(3) 0.8594(5) 0.138(3) Uani 1 1 d . . . . .
O4W O -0.3524(4) -0.0725(4) 0.8319(6) 0.153(3) Uani 1 1 d . . . . .
O5W O 0.2819(8) 0.1407(5) 1.0285(6) 0.235(6) Uani 1 1 d . . . . .
S2 S -0.42600(16) 0.41338(12) 0.71194(14) 0.1056(8) Uani 1 1 d D U . . .
O9 O -0.4058(6) 0.4678(4) 0.7563(5) 0.226(5) Uani 1 1 d D U . . .
O10 O -0.3895(4) 0.3538(3) 0.7205(4) 0.138(3) Uani 1 1 d D U . . .
O11 O -0.5025(4) 0.4035(6) 0.7179(6) 0.224(5) Uani 1 1 d D U . . .
C55 C -0.4276(5) 0.4361(4) 0.6108(5) 0.115(3) Uani 1 1 d D U . . .
F4 F -0.4556(7) 0.4930(4) 0.5938(4) 0.263(6) Uani 1 1 d D U . . .
F5 F -0.3651(4) 0.4356(5) 0.5839(4) 0.215(4) Uani 1 1 d D U . . .
F6 F -0.4620(5) 0.3962(4) 0.5578(4) 0.181(3) Uani 1 1 d D U . . .

loop_
_atom_site_aniso_label
_atom_site_aniso_U_11
_atom_site_aniso_U_22
_atom_site_aniso_U_33
_atom_site_aniso_U_23
_atom_site_aniso_U_13
_atom_site_aniso_U_12
Cu1 0.0544(4) 0.0672(5) 0.0385(4) 0.0007(3) 0.0050(3) 0.0023(4)
Cu2 0.0566(5) 0.0612(5) 0.0531(4) -0.0052(4) 0.0149(3) -0.0064(4)
C1 0.057(4) 0.098(6) 0.057(4) -0.003(4) 0.006(3) 0.014(4)
C2 0.067(4) 0.098(6) 0.046(4) -0.005(3) 0.008(3) 0.017(4)
C3 0.073(4) 0.075(5) 0.054(4) -0.013(3) 0.009(3) 0.019(4)
C4 0.076(4) 0.059(4) 0.036(3) -0.007(3) 0.004(3) 0.011(3)
C5 0.068(4) 0.051(4) 0.044(3) -0.004(3) 0.011(3) 0.009(3)
C6 0.077(4) 0.050(4) 0.033(3) -0.005(3) 0.006(3) 0.008(3)
C7 0.071(4) 0.041(3) 0.053(4) -0.005(3) 0.011(3) 0.005(3)
C8 0.074(4) 0.049(4) 0.050(3) -0.007(3) 0.013(3) 0.005(3)
C9 0.073(4) 0.049(4) 0.036(3) -0.006(3) 0.009(3) -0.002(3)
C10 0.090(5) 0.047(4) 0.037(3) -0.007(3) 0.010(3) -0.004(3)
C11 0.081(4) 0.041(3) 0.034(3) -0.008(2) 0.006(3) 0.005(3)
C12 0.094(5) 0.040(4) 0.051(4) -0.006(3) 0.004(3) 0.013(3)
C13 0.085(5) 0.062(5) 0.042(3) -0.009(3) 0.001(3) 0.024(4)
C14 0.078(5) 0.054(4) 0.061(4) -0.010(3) 0.014(3) -0.013(3)
C15 0.077(5) 0.073(5) 0.067(4) -0.011(4) 0.017(4) -0.022(4)
C16 0.067(4) 0.086(6) 0.076(5) -0.009(4) 0.011(4) -0.016(4)
C17 0.055(4) 0.125(7) 0.045(4) 0.002(4) -0.006(3) 0.006(4)
C18 0.073(5) 0.115(6) 0.046(4) 0.013(4) -0.002(3) 0.027(4)
C19 0.091(5) 0.062(4) 0.064(4) 0.008(3) 0.017(4) 0.011(4)
C20 0.086(5) 0.047(4) 0.042(3) 0.009(3) 0.009(3) 0.008(3)
C21 0.096(5) 0.046(4) 0.042(3) 0.009(3) 0.017(3) 0.011(4)
C22 0.099(5) 0.041(3) 0.033(3) 0.007(3) 0.012(3) -0.006(3)
C23 0.096(5) 0.053(4) 0.044(4) -0.004(3) 0.008(3) -0.005(4)
C24 0.085(5) 0.084(5) 0.051(4) -0.008(4) 0.003(4) -0.007(4)
C25 0.085(5) 0.063(4) 0.041(3) 0.006(3) 0.014(3) -0.006(4)
C26 0.099(5) 0.051(4) 0.036(3) 0.002(3) 0.015(3) -0.005(4)
C27 0.086(5) 0.040(3) 0.032(3) 0.005(2) 0.012(3) 0.002(3)
C28 0.093(5) 0.051(4) 0.036(3) 0.000(3) 0.011(3) -0.003(4)
C29 0.085(5) 0.056(4) 0.049(4) 0.003(3) 0.005(3) -0.001(3)
C30 0.094(5) 0.093(6) 0.044(4) -0.004(4) 0.015(4) -0.009(4)
C31 0.073(5) 0.104(6) 0.059(4) -0.004(4) 0.029(4) -0.004(4)
C32 0.076(5) 0.093(6) 0.075(5) 0.006(4) 0.033(4) -0.013(4)
C33 0.049(4) 0.103(6) 0.064(4) 0.009(4) 0.008(3) -0.009(4)
C34 0.060(4) 0.083(5) 0.064(4) 0.001(4) 0.007(3) -0.014(4)
C35 0.074(4) 0.066(4) 0.048(4) -0.003(3) 0.012(3) -0.012(3)
C36 0.069(4) 0.040(3) 0.036(3) 0.009(2) 0.011(3) 0.001(3)
C37 0.082(4) 0.036(3) 0.042(3) 0.006(2) 0.013(3) -0.004(3)
C38 0.072(4) 0.038(3) 0.042(3) 0.012(2) 0.013(3) 0.008(3)
C39 0.079(5) 0.041(3) 0.055(4) 0.000(3) 0.019(3) 0.004(3)
C40 0.079(5) 0.048(4) 0.056(4) 0.002(3) 0.019(3) 0.012(3)
C41 0.072(4) 0.053(4) 0.048(3) 0.013(3) 0.011(3) 0.007(3)
C42 0.069(4) 0.052(4) 0.041(3) 0.006(3) 0.009(3) 0.009(3)
C43 0.063(4) 0.044(3) 0.035(3) 0.010(2) 0.011(3) 0.006(3)
C44 0.073(4) 0.051(4) 0.032(3) 0.002(2) 0.015(3) 0.004(3)
C45 0.059(4) 0.056(4) 0.043(3) 0.002(3) 0.013(3) 0.005(3)
C46 0.070(4) 0.075(5) 0.055(4) 0.007(3) 0.011(3) 0.001(4)
C47 0.066(4) 0.066(5) 0.088(5) 0.000(4) 0.015(4) 0.010(4)
C48 0.058(4) 0.084(5) 0.090(5) -0.004(4) 0.025(4) 0.007(4)
C49 0.061(4) 0.053(4) 0.039(3) 0.006(3) 0.009(3) -0.007(3)
C50 0.068(4) 0.041(3) 0.034(3) -0.003(3) 0.005(3) -0.009(3)
C51 0.058(3) 0.038(3) 0.035(3) 0.005(2) 0.009(2) 0.000(3)
C52 0.070(4) 0.057(4) 0.044(3) 0.002(3) 0.020(3) -0.003(3)
C53 0.062(4) 0.054(4) 0.048(3) 0.001(3) 0.018(3) -0.001(3)
N1 0.052(3) 0.094(4) 0.044(3) 0.000(3) 0.008(2) 0.005(3)
N2 0.062(3) 0.075(4) 0.038(3) -0.004(2) 0.002(2) 0.010(3)
N3 0.069(3) 0.062(3) 0.042(3) 0.004(2) 0.008(2) 0.009(3)
N4 0.061(3) 0.066(3) 0.037(3) -0.004(2) 0.011(2) -0.003(3)
N5 0.058(3) 0.077(4) 0.062(3) -0.007(3) 0.020(3) -0.005(3)
N6 0.067(3) 0.063(4) 0.053(3) 0.000(3) 0.012(3) -0.009(3)
N7 0.072(4) 0.077(4) 0.053(3) -0.005(3) 0.019(3) -0.013(3)
N8 0.052(3) 0.060(3) 0.065(3) -0.003(3) 0.013(2) 0.001(2)
O1 0.060(2) 0.049(2) 0.038(2) -0.0001(18) 0.0058(17) -0.0001(19)
O2 0.064(3) 0.081(3) 0.050(2) -0.012(2) 0.002(2) -0.011(2)
O3 0.058(2) 0.050(2) 0.052(2) -0.0061(19) 0.0131(19) -0.0062(19)
O4 0.069(3) 0.077(3) 0.078(3) -0.023(3) 0.024(2) 0.000(2)
O5A 0.088(7) 0.070(7) 0.087(7) -0.028(6) 0.032(6) -0.015(5)
O5B 0.056(5) 0.045(5) 0.037(4) -0.021(3) 0.008(3) 0.006(4)
S1 0.0790(14) 0.130(2) 0.0739(13) 0.0033(13) 0.0129(11) 0.0073(13)
O6 0.164(7) 0.280(9) 0.259(11) 0.189(9) 0.081(7) 0.064(8)
O7 0.071(3) 0.201(7) 0.115(5) -0.009(5) 0.004(3) -0.003(4)
O8 0.175(8) 0.273(9) 0.135(7) -0.116(7) 0.004(6) -0.002(7)
C54 0.101(5) 0.165(9) 0.093(6) -0.018(5) 0.034(5) -0.031(7)
F1 0.341(12) 0.313(10) 0.226(10) 0.123(9) 0.158(9) 0.052(11)
F2 0.107(4) 0.527(17) 0.123(5) -0.086(7) 0.037(4) -0.095(7)
F3 0.159(6) 0.293(9) 0.203(8) -0.153(7) 0.069(5) -0.028(6)
O1W 0.098(4) 0.187(6) 0.053(3) -0.033(3) 0.016(3) -0.042(4)
O2W 0.180(7) 0.194(8) 0.079(4) 0.035(5) 0.014(4) -0.037(6)
O3W 0.129(5) 0.123(6) 0.162(7) -0.074(5) 0.023(5) -0.005(4)
O4W 0.135(6) 0.132(6) 0.194(8) 0.018(6) 0.022(5) -0.016(5)
O5W 0.406(18) 0.157(9) 0.156(8) -0.012(7) 0.093(10) 0.002(10)
S2 0.153(2) 0.0895(17) 0.0816(14) -0.0097(12) 0.0432(15) 0.0207(16)
O9 0.403(14) 0.135(6) 0.117(6) -0.052(5) -0.053(8) 0.031(7)
O10 0.175(6) 0.125(5) 0.110(5) -0.021(4) 0.000(5) 0.071(5)
O11 0.154(6) 0.348(14) 0.189(9) 0.069(8) 0.102(7) 0.051(6)
C55 0.160(9) 0.102(7) 0.089(5) -0.006(4) 0.037(6) 0.016(6)
F4 0.517(16) 0.161(6) 0.126(6) 0.049(5) 0.092(8) 0.154(9)
F5 0.212(7) 0.310(11) 0.143(6) -0.007(7) 0.098(6) -0.046(6)
F6 0.251(8) 0.183(6) 0.100(4) 0.019(4) -0.014(5) -0.053(6)

loop_
_atom_type_symbol
_atom_type_description
_atom_type_scat_dispersion_real
_atom_type_scat_dispersion_imag
_atom_type_scat_source
C C 0.0033 0.0016 'International Tables Vol C Tables 4.2.6.8 and 6.1.1.4'
H H 0.0000 0.0000 'International Tables Vol C Tables 4.2.6.8 and 6.1.1.4'
Cu Cu 0.3201 1.2651 'International Tables Vol C Tables 4.2.6.8 and 6.1.1.4'
F F 0.0171 0.0103 'International Tables Vol C Tables 4.2.6.8 and 6.1.1.4'
N N 0.0061 0.0033 'International Tables Vol C Tables 4.2.6.8 and 6.1.1.4'
O O 0.0106 0.0060 'International Tables Vol C Tables 4.2.6.8 and 6.1.1.4'
S S 0.1246 0.1234 'International Tables Vol C Tables 4.2.6.8 and 6.1.1.4'

loop_
_geom_angle_atom_site_label_1
_geom_angle_atom_site_label_2
_geom_angle_atom_site_label_3
_geom_angle
_geom_angle_site_symmetry_1
_geom_angle_site_symmetry_3
_geom_angle_publ_flag
O1 Cu1 N1 169.09(19) . . ?
O1 Cu1 N4 93.94(17) . . ?
N1 Cu1 N4 83.6(2) . . ?
O1 Cu1 N3 91.90(17) . . ?
N1 Cu1 N3 84.4(2) . . ?
N4 Cu1 N3 145.92(19) . . ?
O1 Cu1 N2 108.78(17) . . ?
N1 Cu1 N2 82.13(19) . . ?
N4 Cu1 N2 100.71(18) . . ?
N3 Cu1 N2 109.06(19) . . ?
O3 Cu2 N5 167.27(19) . . ?
O3 Cu2 N7 93.75(18) . . ?
N5 Cu2 N7 84.1(2) . . ?
O3 Cu2 N8 90.71(18) . . ?
N5 Cu2 N8 84.6(2) . . ?
N7 Cu2 N8 147.7(2) . . ?
O3 Cu2 N6 111.61(17) . . ?
N5 Cu2 N6 81.1(2) . . ?
N7 Cu2 N6 101.7(2) . . ?
N8 Cu2 N6 106.26(19) . . ?
N1 C1 C2 110.3(5) . . ?
N1 C1 H1A 109.6 . . ?
C2 C1 H1A 109.6 . . ?
N1 C1 H1B 109.6 . . ?
C2 C1 H1B 109.6 . . ?
H1A C1 H1B 108.1 . . ?
N2 C2 C1 110.3(5) . . ?
N2 C2 H2A 109.6 . . ?
C1 C2 H2A 109.6 . . ?
N2 C2 H2B 109.6 . . ?
C1 C2 H2B 109.6 . . ?
H2A C2 H2B 108.1 . . ?
N2 C3 C4 114.3(5) . . ?
N2 C3 H3A 108.7 . . ?
C4 C3 H3A 108.7 . . ?
N2 C3 H3B 108.7 . . ?
C4 C3 H3B 108.7 . . ?
H3A C3 H3B 107.6 . . ?
C5 C4 C13 117.7(6) . . ?
C5 C4 C3 123.7(6) . . ?
C13 C4 C3 118.6(6) . . ?
C4 C5 C6 122.5(6) . . ?
C4 C5 H5 118.8 . . ?
C6 C5 H5 118.8 . . ?
C7 C6 C5 121.9(6) . . ?
C7 C6 C11 118.8(6) . . ?
C5 C6 C11 119.4(6) . . ?
C8 C7 C6 121.1(6) . . ?
C8 C7 H7 119.5 . . ?
C6 C7 H7 119.5 . . ?
C7 C8 C9 121.6(6) . . ?
C7 C8 H8 119.2 . . ?
C9 C8 H8 119.2 . . ?
C10 C9 C8 117.7(6) . . ?
C10 C9 C14 121.0(6) . . ?
C8 C9 C14 121.2(6) . . ?
C9 C10 C11 122.8(6) . . ?
C9 C10 H10 118.6 . . ?
C11 C10 H10 118.6 . . ?
C10 C11 C12 124.6(6) . . ?
C10 C11 C6 117.9(6) . . ?
C12 C11 C6 117.4(6) . . ?
C13 C12 C11 121.2(6) . . ?
C13 C12 H12 119.4 . . ?
C11 C12 H12 119.4 . . ?
C12 C13 C4 121.9(6) . . ?
C12 C13 H13 119.1 . . ?
C4 C13 H13 119.1 . . ?
N6 C14 C9 114.8(5) . . ?
N6 C14 H14A 108.6 . . ?
C9 C14 H14A 108.6 . . ?
N6 C14 H14B 108.6 . . ?
C9 C14 H14B 108.6 . . ?
H14A C14 H14B 107.5 . . ?
N6 C15 C16 109.6(6) . . ?
N6 C15 H15A 109.7 . . ?
C16 C15 H15A 109.7 . . ?
N6 C15 H15B 109.7 . . ?
C16 C15 H15B 109.7 . . ?
H15A C15 H15B 108.2 . . ?
N5 C16 C15 111.2(6) . . ?
N5 C16 H16A 109.4 . . ?
C15 C16 H16A 109.4 . . ?
N5 C16 H16B 109.4 . . ?
C15 C16 H16B 109.4 . . ?
H16A C16 H16B 108.0 . . ?
N1 C17 C18 109.7(6) . . ?
N1 C17 H17A 109.7 . . ?
C18 C17 H17A 109.7 . . ?
N1 C17 H17B 109.7 . . ?
C18 C17 H17B 109.7 . . ?
H17A C17 H17B 108.2 . . ?
N3 C18 C17 109.8(6) . . ?
N3 C18 H18A 109.7 . . ?
C17 C18 H18A 109.7 . . ?
N3 C18 H18B 109.7 . . ?
C17 C18 H18B 109.7 . . ?
H18A C18 H18B 108.2 . . ?
N3 C19 C20 114.9(5) . . ?
N3 C19 H19A 108.6 . . ?
C20 C19 H19A 108.6 . . ?
N3 C19 H19B 108.6 . . ?
C20 C19 H19B 108.6 . . ?
H19A C19 H19B 107.5 . . ?
C21 C20 C29 118.8(6) . . ?
C21 C20 C19 120.5(6) . . ?
C29 C20 C19 120.6(6) . . ?
C20 C21 C22 121.8(6) . . ?
C20 C21 H21 119.1 . . ?
C22 C21 H21 119.1 . . ?
C21 C22 C27 118.9(6) . . ?
C21 C22 C23 122.5(6) . . ?
C27 C22 C23 118.5(6) . . ?
C24 C23 C22 121.4(6) . . ?
C24 C23 H23 119.3 . . ?
C22 C23 H23 119.3 . . ?
C23 C24 C25 121.0(7) . . ?
C23 C24 H24 119.5 . . ?
C25 C24 H24 119.5 . . ?
C26 C25 C24 118.4(7) . . ?
C26 C25 C30 120.3(6) . . ?
C24 C25 C30 121.2(6) . . ?
C25 C26 C27 122.6(6) . . ?
C25 C26 H26 118.7 . . ?
C27 C26 H26 118.7 . . ?
C28 C27 C22 118.5(6) . . ?
C28 C27 C26 123.7(6) . . ?
C22 C27 C26 117.7(6) . . ?
C29 C28 C27 121.1(6) . . ?
C29 C28 H28 119.4 . . ?
C27 C28 H28 119.4 . . ?
C28 C29 C20 120.8(6) . . ?
C28 C29 H29 119.6 . . ?
C20 C29 H29 119.6 . . ?
N7 C30 C25 115.9(5) . . ?
N7 C30 H30A 108.3 . . ?
C25 C30 H30A 108.3 . . ?
N7 C30 H30B 108.3 . . ?
C25 C30 H30B 108.3 . . ?
H30A C30 H30B 107.4 . . ?
N7 C31 C32 108.2(6) . . ?
N7 C31 H31A 110.0 . . ?
C32 C31 H31A 110.1 . . ?
N7 C31 H31B 110.0 . . ?
C32 C31 H31B 110.0 . . ?
H31A C31 H31B 108.4 . . ?
N5 C32 C31 110.1(5) . . ?
N5 C32 H32A 109.6 . . ?
C31 C32 H32A 109.6 . . ?
N5 C32 H32B 109.6 . . ?
C31 C32 H32B 109.6 . . ?
H32A C32 H32B 108.2 . . ?
N1 C33 C34 110.3(5) . . ?
N1 C33 H33A 109.6 . . ?
C34 C33 H33A 109.6 . . ?
N1 C33 H33B 109.6 . . ?
C34 C33 H33B 109.6 . . ?
H33A C33 H33B 108.1 . . ?
C33 C34 N4 108.9(6) . . ?
C33 C34 H34A 109.9 . . ?
N4 C34 H34A 109.9 . . ?
C33 C34 H34B 109.9 . . ?
N4 C34 H34B 109.9 . . ?
H34A C34 H34B 108.3 . . ?
N4 C35 C36 115.1(5) . . ?
N4 C35 H35A 108.5 . . ?
C36 C35 H35A 108.5 . . ?
N4 C35 H35B 108.5 . . ?
C36 C35 H35B 108.5 . . ?
H35A C35 H35B 107.5 . . ?
C37 C36 C45 117.9(6) . . ?
C37 C36 C35 119.9(5) . . ?
C45 C36 C35 122.2(5) . . ?
C36 C37 C38 122.4(6) . . ?
C36 C37 H37 118.8 . . ?
C38 C37 H37 118.8 . . ?
C39 C38 C37 123.5(6) . . ?
C39 C38 C43 118.2(6) . . ?
C37 C38 C43 118.1(5) . . ?
C40 C39 C38 121.4(6) . . ?
C40 C39 H39 119.3 . . ?
C38 C39 H39 119.3 . . ?
C39 C40 C41 121.1(6) . . ?
C39 C40 H40 119.5 . . ?
C41 C40 H40 119.5 . . ?
C42 C41 C40 117.2(6) . . ?
C42 C41 C46 122.4(6) . . ?
C40 C41 C46 120.3(6) . . ?
C41 C42 C43 123.1(6) . . ?
C41 C42 H42 118.5 . . ?
C43 C42 H42 118.5 . . ?
C42 C43 C44 123.3(6) . . ?
C42 C43 C38 118.8(5) . . ?
C44 C43 C38 117.7(5) . . ?
C45 C44 C43 122.0(6) . . ?
C45 C44 H44 119.0 . . ?
C43 C44 H44 119.0 . . ?
C44 C45 C36 121.5(6) . . ?
C44 C45 H45 119.2 . . ?
C36 C45 H45 119.2 . . ?
N8 C46 C41 114.8(5) . . ?
N8 C46 H46A 108.6 . . ?
C41 C46 H46A 108.6 . . ?
N8 C46 H46B 108.6 . . ?
C41 C46 H46B 108.6 . . ?
H46A C46 H46B 107.5 . . ?
N8 C47 C48 108.6(6) . . ?
N8 C47 H47A 110.0 . . ?
C48 C47 H47A 110.0 . . ?
N8 C47 H47B 110.0 . . ?
C48 C47 H47B 110.0 . . ?
H47A C47 H47B 108.4 . . ?
N5 C48 C47 110.5(5) . . ?
N5 C48 H48A 109.6 . . ?
C47 C48 H48A 109.6 . . ?
N5 C48 H48B 109.6 . . ?
C47 C48 H48B 109.6 . . ?
H48A C48 H48B 108.1 . . ?
O2 C49 O1 123.3(6) . . ?
O2 C49 C50 117.6(5) . . ?
O1 C49 C50 119.1(5) . . ?
O5A C50 C51 127.8(8) . . ?
O5A C50 C49 112.1(7) . . ?
C51 C50 C49 120.0(5) . . ?
C52 C51 C50 110.7(5) . . ?
C52 C51 H51A 109.5 . . ?
C50 C51 H51A 109.5 . . ?
C52 C51 H51B 109.5 . . ?
C50 C51 H51B 109.5 . . ?
H51A C51 H51B 108.1 . . ?
C51 C52 C53 118.1(5) . . ?
C51 C52 H52A 107.8 . . ?
C53 C52 H52A 107.8 . . ?
C51 C52 H52B 107.8 . . ?
C53 C52 H52B 107.7 . . ?
H52A C52 H52B 107.1 . . ?
O4 C53 O3 125.5(6) . . ?
O4 C53 C52 118.4(6) . . ?
O3 C53 C52 116.1(5) . . ?
C33 N1 C1 111.2(5) . . ?
C33 N1 C17 109.3(5) . . ?
C1 N1 C17 111.3(5) . . ?
C33 N1 Cu1 109.7(4) . . ?
C1 N1 Cu1 109.8(4) . . ?
C17 N1 Cu1 105.3(4) . . ?
C3 N2 C2 111.6(5) . . ?
C3 N2 Cu1 119.5(4) . . ?
C2 N2 Cu1 101.6(4) . . ?
C3 N2 H2 107.8 . . ?
C2 N2 H2 107.8 . . ?
Cu1 N2 H2 107.8 . . ?
C18 N3 C19 109.6(5) . . ?
C18 N3 Cu1 107.2(4) . . ?
C19 N3 Cu1 127.2(4) . . ?
C18 N3 H3 103.4 . . ?
C19 N3 H3 103.4 . . ?
Cu1 N3 H3 103.4 . . ?
C35 N4 C34 109.3(5) . . ?
C35 N4 Cu1 126.5(4) . . ?
C34 N4 Cu1 100.0(4) . . ?
C35 N4 H4 106.5 . . ?
C34 N4 H4 106.5 . . ?
Cu1 N4 H4 106.5 . . ?
C48 N5 C32 110.7(5) . . ?
C48 N5 C16 111.0(6) . . ?
C32 N5 C16 110.1(6) . . ?
C48 N5 Cu2 104.6(4) . . ?
C32 N5 Cu2 109.0(4) . . ?
C16 N5 Cu2 111.3(4) . . ?
C14 N6 C15 109.1(5) . . ?
C14 N6 Cu2 129.0(4) . . ?
C15 N6 Cu2 101.8(4) . . ?
C14 N6 H6 104.9 . . ?
C15 N6 H6 104.9 . . ?
Cu2 N6 H6 104.9 . . ?
C31 N7 C30 109.5(5) . . ?
C31 N7 Cu2 99.9(4) . . ?
C30 N7 Cu2 126.5(4) . . ?
C31 N7 H7A 106.5 . . ?
C30 N7 H7A 106.5 . . ?
Cu2 N7 H7A 106.5 . . ?
C47 N8 C46 108.4(5) . . ?
C47 N8 Cu2 106.3(4) . . ?
C46 N8 Cu2 128.9(4) . . ?
C47 N8 H8A 103.5 . . ?
C46 N8 H8A 103.5 . . ?
Cu2 N8 H8A 103.5 . . ?
C49 O1 Cu1 107.7(4) . . ?
C53 O3 Cu2 109.5(4) . . ?
O6 S1 O7 118.3(5) . . ?
O6 S1 O8 108.8(6) . . ?
O7 S1 O8 113.5(5) . . ?
O6 S1 C54 106.4(5) . . ?
O7 S1 C54 104.1(4) . . ?
O8 S1 C54 104.4(5) . . ?
F2 C54 F3 101.3(8) . . ?
F2 C54 F1 108.4(9) . . ?
F3 C54 F1 102.4(8) . . ?
F2 C54 S1 116.5(6) . . ?
F3 C54 S1 115.5(6) . . ?
F1 C54 S1 111.4(7) . . ?
O9 S2 O10 123.6(5) . . ?
O9 S2 O11 106.5(6) . . ?
O10 S2 O11 110.3(5) . . ?
O9 S2 C55 106.4(5) . . ?
O10 S2 C55 106.2(4) . . ?
O11 S2 C55 101.7(4) . . ?
F4 C55 F5 106.8(8) . . ?
F4 C55 F6 104.7(8) . . ?
F5 C55 F6 98.5(7) . . ?
F4 C55 S2 114.1(6) . . ?
F5 C55 S2 115.0(7) . . ?
F6 C55 S2 116.0(6) . . ?

loop_
_geom_bond_atom_site_label_1
_geom_bond_atom_site_label_2
_geom_bond_distance
_geom_bond_site_symmetry_2
_geom_bond_publ_flag
Cu1 O1 1.944(4) . ?
Cu1 N1 2.047(5) . ?
Cu1 N4 2.142(5) . ?
Cu1 N3 2.143(5) . ?
Cu1 N2 2.339(5) . ?
Cu2 O3 1.933(4) . ?
Cu2 N5 2.038(5) . ?
Cu2 N7 2.135(5) . ?
Cu2 N8 2.159(5) . ?
Cu2 N6 2.371(5) . ?
C1 N1 1.489(8) . ?
C1 C2 1.514(8) . ?
C1 H1A 0.9700 . ?
C1 H1B 0.9700 . ?
C2 N2 1.476(8) . ?
C2 H2A 0.9700 . ?
C2 H2B 0.9700 . ?
C3 N2 1.452(8) . ?
C3 C4 1.508(9) . ?
C3 H3A 0.9700 . ?
C3 H3B 0.9700 . ?
C4 C5 1.358(8) . ?
C4 C13 1.431(9) . ?
C5 C6 1.404(8) . ?
C5 H5 0.9300 . ?
C6 C7 1.402(8) . ?
C6 C11 1.429(8) . ?
C7 C8 1.359(8) . ?
C7 H7 0.9300 . ?
C8 C9 1.413(8) . ?
C8 H8 0.9300 . ?
C9 C10 1.369(8) . ?
C9 C14 1.505(8) . ?
C10 C11 1.409(9) . ?
C10 H10 0.9300 . ?
C11 C12 1.420(8) . ?
C12 C13 1.346(9) . ?
C12 H12 0.9300 . ?
C13 H13 0.9300 . ?
C14 N6 1.464(8) . ?
C14 H14A 0.9700 . ?
C14 H14B 0.9700 . ?
C15 N6 1.481(8) . ?
C15 C16 1.503(10) . ?
C15 H15A 0.9700 . ?
C15 H15B 0.9700 . ?
C16 N5 1.497(8) . ?
C16 H16A 0.9700 . ?
C16 H16B 0.9700 . ?
C17 N1 1.493(8) . ?
C17 C18 1.519(10) . ?
C17 H17A 0.9700 . ?
C17 H17B 0.9700 . ?
C18 N3 1.477(8) . ?
C18 H18A 0.9700 . ?
C18 H18B 0.9700 . ?
C19 N3 1.487(8) . ?
C19 C20 1.499(9) . ?
C19 H19A 0.9700 . ?
C19 H19B 0.9700 . ?
C20 C21 1.347(9) . ?
C20 C29 1.426(9) . ?
C21 C22 1.417(9) . ?
C21 H21 0.9300 . ?
C22 C27 1.419(8) . ?
C22 C23 1.418(9) . ?
C23 C24 1.340(9) . ?
C23 H23 0.9300 . ?
C24 C25 1.428(9) . ?
C24 H24 0.9300 . ?
C25 C26 1.348(9) . ?
C25 C30 1.512(10) . ?
C26 C27 1.426(9) . ?
C26 H26 0.9300 . ?
C27 C28 1.400(9) . ?
C28 C29 1.358(9) . ?
C28 H28 0.9300 . ?
C29 H29 0.9300 . ?
C30 N7 1.487(8) . ?
C30 H30A 0.9700 . ?
C30 H30B 0.9700 . ?
C31 N7 1.471(8) . ?
C31 C32 1.518(10) . ?
C31 H31A 0.9700 . ?
C31 H31B 0.9700 . ?
C32 N5 1.487(8) . ?
C32 H32A 0.9700 . ?
C32 H32B 0.9700 . ?
C33 N1 1.487(9) . ?
C33 C34 1.490(10) . ?
C33 H33A 0.9700 . ?
C33 H33B 0.9700 . ?
C34 N4 1.496(7) . ?
C34 H34A 0.9700 . ?
C34 H34B 0.9700 . ?
C35 N4 1.475(8) . ?
C35 C36 1.496(8) . ?
C35 H35A 0.9700 . ?
C35 H35B 0.9700 . ?
C36 C37 1.367(8) . ?
C36 C45 1.411(8) . ?
C37 C38 1.423(8) . ?
C37 H37 0.9300 . ?
C38 C39 1.412(8) . ?
C38 C43 1.428(8) . ?
C39 C40 1.360(9) . ?
C39 H39 0.9300 . ?
C40 C41 1.437(9) . ?
C40 H40 0.9300 . ?
C41 C42 1.375(8) . ?
C41 C46 1.502(9) . ?
C42 C43 1.397(8) . ?
C42 H42 0.9300 . ?
C43 C44 1.409(8) . ?
C44 C45 1.346(8) . ?
C44 H44 0.9300 . ?
C45 H45 0.9300 . ?
C46 N8 1.499(8) . ?
C46 H46A 0.9700 . ?
C46 H46B 0.9700 . ?
C47 N8 1.488(8) . ?
C47 C48 1.514(10) . ?
C47 H47A 0.9700 . ?
C47 H47B 0.9700 . ?
C48 N5 1.483(9) . ?
C48 H48A 0.9700 . ?
C48 H48B 0.9700 . ?
C49 O2 1.250(7) . ?
C49 O1 1.277(7) . ?
C49 C50 1.510(8) . ?
C50 O5A 1.129(10) . ?
C50 C51 1.507(7) . ?
C51 C52 1.506(8) . ?
C51 H51A 0.9700 . ?
C51 H51B 0.9700 . ?
C52 C53 1.529(8) . ?
C52 H52A 0.9700 . ?
C52 H52B 0.9700 . ?
C53 O4 1.231(7) . ?
C53 O3 1.278(7) . ?
N2 H2 0.9800 . ?
N3 H3 0.9800 . ?
N4 H4 0.9800 . ?
N6 H6 0.9800 . ?
N7 H7A 0.9800 . ?
N8 H8A 0.9800 . ?
S1 O6 1.358(7) . ?
S1 O7 1.388(5) . ?
S1 O8 1.400(7) . ?
S1 C54 1.727(8) . ?
C54 F2 1.264(8) . ?
C54 F3 1.289(9) . ?
C54 F1 1.294(9) . ?
S2 O9 1.341(7) . ?
S2 O10 1.371(5) . ?
S2 O11 1.443(7) . ?
S2 C55 1.727(8) . ?
C55 F4 1.270(9) . ?
C55 F5 1.289(9) . ?
C55 F6 1.293(9) . ?
